data_9002140
loop_
_publ_author_name
'Comodi P'
'Zanazzi P F'
'Weiss Z'
'Rieder M'
'Drabek M'

_publ_section_title
;
 "Cs-tetra-ferri-annite:" High-pressure and high-temperature behavior of a
 potential nuclear waste disposal phase
 T = 23 deg C, P = .001 kbar, crystal 1
;
_journal_name_full 'American Mineralogist'
_journal_page_first 325
_journal_page_last 332
_journal_volume 84
_journal_year 1999
_chemical_formula_sum 'Al0.04 Cs0.89 Fe3.92 O12 Si3.04'
_chemical_name_mineral Tetra-ferri-annite
_space_group_IT_number 12
_symmetry_space_group_name_Hall '-C 2y'
_symmetry_space_group_name_H-M 'C 1 2/m 1'
_cell_angle_alpha 90
_cell_angle_beta 99.67
_cell_angle_gamma 90
_cell_length_a 5.486
_cell_length_b 9.506
_cell_length_c 10.818
_cell_formula_units_Z 2
_cell_volume 556.142
_diffrn_ambient_pressure 100
_diffrn_ambient_temperature 296.15
_cod_original_formula_sum 'Cs.89 Fe3.92 Si3.04 Al.04 O12'
_cod_database_code 9002140

loop_
_symmetry_equiv_pos_as_xyz
x,y,z
1/2+x,1/2+y,z
x,-y,z
1/2+x,1/2-y,z
-x,y,-z
1/2-x,1/2+y,-z
-x,-y,-z
1/2-x,1/2-y,-z

loop_
_atom_site_label
_atom_site_fract_x
_atom_site_fract_y
_atom_site_fract_z
_atom_site_occupancy
_atom_site_U_iso_or_equiv
Cs 0.00000 0.50000 0.00000 0.89000 0.02200
Fe1 0.00000 0.00000 0.50000 1.00000 0.01100
Fe2 0.00000 0.33230 0.50000 1.00000 0.00900
Si 0.07970 0.16660 0.23840 0.76000 0.01100
Fe 0.07970 0.16660 0.23840 0.23000 0.01100
Al 0.07970 0.16660 0.23840 0.01000 0.01100
O1 0.05880 0.00000 0.18360 1.00000 0.02000
O2 0.31170 0.24960 0.18240 1.00000 0.02000
O3 0.13250 0.16640 0.39580 1.00000 0.01200
O4 0.13220 0.50000 0.40180 1.00000 0.01000

loop_
_cod_related_entry_id
_cod_related_entry_database
_cod_related_entry_code
1 AMCSD 0002202
2 AMCSD 0002208

loop_
_[local]_alternative_name_id
_[local]_alternative_name_type
_[local]_alternative_name_source
_[local]_alternative_name_source_id
_[local]_alternative_name_value
1 mineral AMCSD 0002202 "Tetra-ferri-annite"
2 mineral AMCSD 0002208 "Tetraferriannite"

_database_code_amcsd 0002202
